data_4301708
loop_
_publ_author_name
'Jiong-Peng Zhao'
'Bo-Wen Hu'
'E. C. Sa\~nudo'
'Qian Yang'
'Yong-Fei Zeng'
'Xian-He Bu'

_publ_section_title
;
Tuning the Structure and Magnetism of Azido-Mediated CuII Systems by
Coligand Modifications
;
_journal_name_full 'Inorganic Chemistry'
_journal_page_first 2482
_journal_page_last 2489
_journal_paper_doi 10.1021/ic802066a
_journal_volume 48
_journal_year 2009
_chemical_formula_sum 'C7 H5 Cu N3 O2'
_chemical_formula_weight 226.68
_chemical_name_systematic
; 
 ? 
;
_space_group_IT_number 62
_symmetry_cell_setting orthorhombic
_symmetry_space_group_name_Hall '-P 2ac 2n'
_symmetry_space_group_name_H-M 'P n m a'
_atom_sites_solution_hydrogens geom
_atom_sites_solution_primary direct
_atom_sites_solution_secondary difmap
_audit_creation_method SHELXL-97
_cell_angle_alpha 90.00
_cell_angle_beta 90.00
_cell_angle_gamma 90.00
_cell_formula_units_Z 4
_cell_length_a 6.8436(14)
_cell_length_b 7.0732(14)
_cell_length_c 16.600(3)
_cell_measurement_reflns_used 1023
_cell_measurement_temperature 293(2)
_cell_measurement_theta_max 27.7336
_cell_measurement_theta_min 2.8797
_cell_volume 803.5(3)
_computing_cell_refinement 'Bruker XSCANS'
_computing_data_collection 'Bruker XSCANS'
_computing_data_reduction 'Bruker SHELXTL'
_computing_molecular_graphics 'Bruker SHELXTL'
_computing_publication_material 'Bruker SHELXTL'
_computing_structure_refinement 'SHELXL-97 (Sheldrick, 1997)'
_computing_structure_solution 'SHELXS-97 (Sheldrick, 1990)'
_diffrn_ambient_temperature 293(2)
_diffrn_measured_fraction_theta_full 0.979
_diffrn_measured_fraction_theta_max 0.979
_diffrn_measurement_device_type 'Bruker P4'
_diffrn_measurement_method '\w scans'
_diffrn_radiation_monochromator graphite
_diffrn_radiation_source 'fine-focus sealed tube'
_diffrn_radiation_type MoK\a
_diffrn_radiation_wavelength 0.71073
_diffrn_reflns_av_R_equivalents 0.0843
_diffrn_reflns_av_sigmaI/netI 0.0537
_diffrn_reflns_limit_h_max 8
_diffrn_reflns_limit_h_min -8
_diffrn_reflns_limit_k_max 7
_diffrn_reflns_limit_k_min -8
_diffrn_reflns_limit_l_max 19
_diffrn_reflns_limit_l_min -19
_diffrn_reflns_number 5319
_diffrn_reflns_theta_full 24.98
_diffrn_reflns_theta_max 24.98
_diffrn_reflns_theta_min 2.45
_diffrn_standards_decay_% 0
_diffrn_standards_interval_count 0
_diffrn_standards_number 0
_exptl_absorpt_coefficient_mu 2.682
_exptl_absorpt_correction_type none
_exptl_crystal_colour black
_exptl_crystal_density_diffrn 1.874
_exptl_crystal_density_method 'not measured'
_exptl_crystal_description block
_exptl_crystal_F_000 452
_exptl_crystal_size_max 0.20
_exptl_crystal_size_mid 0.17
_exptl_crystal_size_min 0.17
_refine_diff_density_max 0.547
_refine_diff_density_min -1.350
_refine_diff_density_rms 0.168
_refine_ls_extinction_method none
_refine_ls_goodness_of_fit_ref 1.276
_refine_ls_hydrogen_treatment constr
_refine_ls_matrix_type full
_refine_ls_number_parameters 70
_refine_ls_number_reflns 755
_refine_ls_number_restraints 0
_refine_ls_restrained_S_all 1.276
_refine_ls_R_factor_all 0.1214
_refine_ls_R_factor_gt 0.1049
_refine_ls_shift/su_max 0.004
_refine_ls_shift/su_mean 0.001
_refine_ls_structure_factor_coef Fsqd
_refine_ls_weighting_details 'calc w=1/[\s^2^(Fo^2^)+(0.1106P)^2^+4.5492P] where P=(Fo^2^+2Fc^2^)/3'
_refine_ls_weighting_scheme calc
_refine_ls_wR_factor_gt 0.2586
_refine_ls_wR_factor_ref 0.2734
_reflns_number_gt 648
_reflns_number_total 755
_reflns_threshold_expression >2sigma(I)
_cod_data_source_file ic802066a_si_002_1.cif
_cod_data_source_block 1
_cod_depositor_comments
;
The following automatic conversions were performed:
'_symmetry_cell_setting' value 'Orthorhombic' changed to 'orthorhombic'
according to '/home/saulius/struct/CIF-dictionaries/cif_core.dic'
dictionary named 'cif_core.dic' version 2.4.1 from 2010-06-29.

Automatic conversion script
Id: cif_fix_enum 1527 2010-12-29 10:47:43Z saulius 
;
_cod_original_cell_volume 803.6(3)
_cod_database_code 4301708

loop_
_symmetry_equiv_pos_as_xyz
'x, y, z'
'-x+1/2, -y, z+1/2'
'-x, y+1/2, -z'
'x+1/2, -y+1/2, -z+1/2'
'-x, -y, -z'
'x-1/2, y, -z-1/2'
'x, -y-1/2, z'
'-x-1/2, y-1/2, z-1/2'

loop_
_atom_site_label
_atom_site_type_symbol
_atom_site_fract_x
_atom_site_fract_y
_atom_site_fract_z
_atom_site_U_iso_or_equiv
_atom_site_adp_type
_atom_site_occupancy
_atom_site_symmetry_multiplicity
_atom_site_calc_flag
_atom_site_refinement_flags
_atom_site_disorder_assembly
_atom_site_disorder_group
Cu1 Cu 0.5000 0.0000 0.5000 0.0399(8) Uani 1 2 d S . .
O1 O 0.7377(9) 0.0919(9) 0.5521(4) 0.0518(19) Uani 1 1 d . . .
N2 N 0.3609(19) 0.2500 0.3876(8) 0.056(3) Uani 1 2 d S . .
N1 N 0.4538(17) 0.2500 0.4502(8) 0.048(3) Uani 1 2 d S . .
N3 N 0.281(2) 0.2500 0.3252(8) 0.071(4) Uani 1 2 d S . .
C5 C 0.8077(19) 0.2500 0.5679(8) 0.042(3) Uani 1 2 d S . .
C1 C 1.0055(15) 0.2500 0.6056(7) 0.029(3) Uani 1 2 d S . .
C3 C 1.2804(13) 0.0818(17) 0.6657(6) 0.056(3) Uani 1 1 d . . .
H3A H 1.3417 -0.0311 0.6793 0.067 Uiso 1 1 calc R . .
C4 C 1.367(2) 0.2500 0.6851(8) 0.060(5) Uani 1 2 d S . .
H4A H 1.4861 0.2500 0.7120 0.072 Uiso 1 2 calc SR . .
C2 C 1.1007(13) 0.0778(15) 0.6255(6) 0.050(3) Uani 1 1 d . . .
H2A H 1.0438 -0.0372 0.6118 0.060 Uiso 1 1 calc R . .

loop_
_atom_site_aniso_label
_atom_site_aniso_U_11
_atom_site_aniso_U_22
_atom_site_aniso_U_33
_atom_site_aniso_U_23
_atom_site_aniso_U_13
_atom_site_aniso_U_12
Cu1 0.0339(12) 0.0316(15) 0.0542(12) -0.0003(7) -0.0106(6) -0.0009(6)
O1 0.041(4) 0.040(4) 0.074(5) 0.001(4) -0.016(3) 0.002(3)
N2 0.053(7) 0.039(8) 0.077(9) 0.000 -0.019(7) 0.000
N1 0.043(6) 0.026(6) 0.074(8) 0.000 -0.021(6) 0.000
N3 0.080(10) 0.065(10) 0.069(9) 0.000 -0.034(8) 0.000
C5 0.040(7) 0.025(7) 0.062(9) 0.000 -0.002(6) 0.000
C1 0.026(6) 0.033(7) 0.029(6) 0.000 0.001(4) 0.000
C3 0.033(5) 0.070(9) 0.064(6) -0.001(6) -0.002(4) 0.032(6)
C4 0.029(7) 0.110(16) 0.039(8) 0.000 -0.004(6) 0.000
C2 0.035(5) 0.049(7) 0.067(6) -0.005(6) -0.004(4) 0.003(5)

loop_
_atom_type_symbol
_atom_type_description
_atom_type_scat_dispersion_real
_atom_type_scat_dispersion_imag
_atom_type_scat_source
C C 0.0033 0.0016 'International Tables Vol C Tables 4.2.6.8 and 6.1.1.4'
H H 0.0000 0.0000 'International Tables Vol C Tables 4.2.6.8 and 6.1.1.4'
N N 0.0061 0.0033 'International Tables Vol C Tables 4.2.6.8 and 6.1.1.4'
O O 0.0106 0.0060 'International Tables Vol C Tables 4.2.6.8 and 6.1.1.4'
Cu Cu 0.3201 1.2651 'International Tables Vol C Tables 4.2.6.8 and 6.1.1.4'

loop_
_geom_angle_atom_site_label_1
_geom_angle_atom_site_label_2
_geom_angle_atom_site_label_3
_geom_angle
_geom_angle_site_symmetry_1
_geom_angle_site_symmetry_3
_geom_angle_publ_flag
O1 Cu1 O1 180.0(4) 5_656 . ?
O1 Cu1 N1 91.2(4) 5_656 5_656 ?
O1 Cu1 N1 88.8(4) . 5_656 ?
O1 Cu1 N1 88.8(4) 5_656 . ?
O1 Cu1 N1 91.2(4) . . ?
N1 Cu1 N1 180.0(7) 5_656 . ?
C5 O1 Cu1 135.4(7) . . ?
N3 N2 N1 176.4(16) . . ?
N2 N1 Cu1 116.1(3) . 3_656 ?
N2 N1 Cu1 116.1(3) . . ?
Cu1 N1 Cu1 126.8(6) 3_656 . ?
O1 C5 O1 128.0(12) . 7_565 ?
O1 C5 C1 116.0(6) . . ?
O1 C5 C1 116.0(6) 7_565 . ?
C2 C1 C2 118.1(11) 7_565 . ?
C2 C1 C5 120.9(5) 7_565 . ?
C2 C1 C5 120.9(5) . . ?
C4 C3 C2 120.7(11) . . ?
C4 C3 H3A 119.7 . . ?
C2 C3 H3A 119.7 . . ?
C3 C4 C3 121.0(13) . 7_565 ?
C3 C4 H4A 119.5 . . ?
C3 C4 H4A 119.5 7_565 . ?
C3 C2 C1 119.8(10) . . ?
C3 C2 H2A 120.1 . . ?
C1 C2 H2A 120.1 . . ?

loop_
_geom_bond_atom_site_label_1
_geom_bond_atom_site_label_2
_geom_bond_distance
_geom_bond_site_symmetry_2
_geom_bond_publ_flag
Cu1 O1 1.954(6) 5_656 ?
Cu1 O1 1.954(6) . ?
Cu1 N1 1.978(5) 5_656 ?
Cu1 N1 1.978(5) . ?
O1 C5 1.245(8) . ?
N2 N3 1.172(16) . ?
N2 N1 1.218(16) . ?
N1 Cu1 1.978(5) 3_656 ?
C5 O1 1.245(8) 7_565 ?
C5 C1 1.492(16) . ?
C1 C2 1.420(11) 7_565 ?
C1 C2 1.420(11) . ?
C3 C4 1.367(13) . ?
C3 C2 1.400(12) . ?
C3 H3A 0.9300 . ?
C4 C3 1.367(13) 7_565 ?
C4 H4A 0.9300 . ?
C2 H2A 0.9300 . ?

loop_
_geom_torsion_atom_site_label_1
_geom_torsion_atom_site_label_2
_geom_torsion_atom_site_label_3
_geom_torsion_atom_site_label_4
_geom_torsion
_geom_torsion_site_symmetry_1
_geom_torsion_site_symmetry_2
_geom_torsion_site_symmetry_3
_geom_torsion_site_symmetry_4
_geom_torsion_publ_flag
O1 Cu1 O1 C5 -74(100) 5_656 . . . ?
N1 Cu1 O1 C5 -162.5(12) 5_656 . . . ?
N1 Cu1 O1 C5 17.5(12) . . . . ?
N3 N2 N1 Cu1 95.2(8) . . . 3_656 ?
N3 N2 N1 Cu1 -95.2(8) . . . . ?
O1 Cu1 N1 N2 -26.5(11) 5_656 . . . ?
O1 Cu1 N1 N2 153.5(11) . . . . ?
N1 Cu1 N1 N2 -59(100) 5_656 . . . ?
O1 Cu1 N1 Cu1 141.7(8) 5_656 . . 3_656 ?
O1 Cu1 N1 Cu1 -38.3(8) . . . 3_656 ?
N1 Cu1 N1 Cu1 109(100) 5_656 . . 3_656 ?
Cu1 O1 C5 O1 -1(2) . . . 7_565 ?
Cu1 O1 C5 C1 -176.6(7) . . . . ?
O1 C5 C1 C2 179.4(11) . . . 7_565 ?
O1 C5 C1 C2 3.1(17) 7_565 . . 7_565 ?
O1 C5 C1 C2 -3.1(17) . . . . ?
O1 C5 C1 C2 -179.4(11) 7_565 . . . ?
C2 C3 C4 C3 0(2) . . . 7_565 ?
C4 C3 C2 C1 -0.9(16) . . . . ?
C2 C1 C2 C3 1.8(18) 7_565 . . . ?
C5 C1 C2 C3 -175.7(10) . . . . ?
